data_7061486
loop_
_publ_author_name
'Kosone, Takashi'
'Kosuge, Ryota'
'Tanaka, Morie'
'Kawasaki, Takeshi'
'Adachi, Naoya'

_publ_section_title
;
 New family of Hofmann-like coordination polymers constructed with
 imidazole ligands and associated with spin crossover and anisotropic
 thermal expansions
;
_journal_issue 22
_journal_name_full 'New Journal of Chemistry'
_journal_page_first 10540
_journal_page_last 10544
_journal_paper_doi 10.1039/D2NJ00766E
_journal_volume 46
_journal_year 2022
_chemical_formula_sum 'C12 H12 Fe N8 Ni'
_chemical_formula_weight 382.86
_space_group_crystal_system monoclinic
_space_group_IT_number 12
_space_group_name_Hall '-C 2y'
_space_group_name_H-M_alt 'C 1 2/m 1'
_atom_sites_solution_hydrogens geom
_audit_update_record
;
2022-01-28 deposited with the CCDC.	2022-04-20 downloaded from the CCDC.
;
_cell_angle_alpha 90
_cell_angle_beta 108.810(2)
_cell_angle_gamma 90
_cell_formula_units_Z 2
_cell_length_a 16.4065(17)
_cell_length_b 7.3671(8)
_cell_length_c 7.2016(7)
_cell_measurement_reflns_used 1854
_cell_measurement_temperature 296.(2)
_cell_measurement_theta_max 29.0061
_cell_measurement_theta_min 2.6230
_cell_volume 823.96(15)
_computing_cell_refinement 'SAINT V8.38A (Bruker AXS Inc., 2017)'
_computing_data_reduction 'SAINT V8.38A (Bruker AXS Inc., 2017)'
_computing_structure_refinement 'SHELXL-2017/1 (Sheldrick, 2017)'
_computing_structure_solution 'XT, VERSION 2014/5'
_diffrn_ambient_temperature 296.(2)
_diffrn_detector_area_resol_mean 8.3333
_diffrn_measured_fraction_theta_full 0.917
_diffrn_measured_fraction_theta_max 0.917
_diffrn_measurement_device_type 'CCD area detector'
_diffrn_measurement_method 'phi and omega scans'
_diffrn_radiation_monochromator graphite
_diffrn_radiation_type MoK\a
_diffrn_radiation_wavelength 0.71073
_diffrn_reflns_av_unetI/netI 0.0272
_diffrn_reflns_limit_h_max 22
_diffrn_reflns_limit_h_min -22
_diffrn_reflns_limit_k_max 10
_diffrn_reflns_limit_k_min 0
_diffrn_reflns_limit_l_max 10
_diffrn_reflns_limit_l_min 0
_diffrn_reflns_number 1321
_diffrn_reflns_theta_full 31.43
_diffrn_reflns_theta_max 31.43
_diffrn_reflns_theta_min 2.62
_diffrn_source 'fine-focus sealed tube'
_exptl_absorpt_coefficient_mu 2.030
_exptl_absorpt_correction_T_max 0.91
_exptl_absorpt_correction_T_min 0.77
_exptl_absorpt_correction_type multi-scan
_exptl_absorpt_process_details
;
SADABS-2016/2 - Bruker AXS area detector scaling and absorption correction
;
_exptl_crystal_colour yellow
_exptl_crystal_density_diffrn 1.543
_exptl_crystal_density_method 'not measured'
_exptl_crystal_description plate
_exptl_crystal_F_000 388
_exptl_crystal_size_max 0.150
_exptl_crystal_size_mid 0.150
_exptl_crystal_size_min 0.050
_refine_diff_density_max 0.549
_refine_diff_density_min -0.381
_refine_ls_extinction_method none
_refine_ls_goodness_of_fit_ref 1.072
_refine_ls_hydrogen_treatment constr
_refine_ls_matrix_type full
_refine_ls_number_parameters 64
_refine_ls_number_reflns 1321
_refine_ls_number_restraints 0
_refine_ls_restrained_S_all 1.072
_refine_ls_R_factor_all 0.0359
_refine_ls_R_factor_gt 0.0281
_refine_ls_shift/su_max 0.000
_refine_ls_shift/su_mean 0.000
_refine_ls_structure_factor_coef Fsqd
_refine_ls_weighting_details 'w=1/[\s^2^(Fo^2^)+(0.0526P)^2^+0.1978P] where P=(Fo^2^+2Fc^2^)/3'
_refine_ls_weighting_scheme calc
_refine_ls_wR_factor_gt 0.0847
_refine_ls_wR_factor_ref 0.0880
_reflns_number_gt 1098
_reflns_number_total 1321
_reflns_threshold_expression 'I > 2\s(I)'
_cod_data_source_file d2nj00766e2.cif
_cod_data_source_block 0302_Fe_1MeIm_Ni_300K
_cod_depositor_comments
;
The following automatic conversions were performed:

data item '_exptl_absorpt_correction_type' value 'Multi-Scan' was
changed to 'multi-scan' in accordance with the
/home/data/users/saulius/crontab/automatic-downloads/rss-feeds/RSC/lib/dictionaries/cif_core.dic
dictionary named 'cif_core.dic' version 2.4.2 last updated on
2011-04-26.

Automatic conversion script
Id: cif_fix_values 7556 2019-12-06 15:28:31Z antanas 

 Adding full bibliography for 7061486--7061487.cif.
;
_cod_database_code 7061486

loop_
_space_group_symop_operation_xyz
'x, y, z'
'-x, y, -z'
'x+1/2, y+1/2, z'
'-x+1/2, y+1/2, -z'
'-x, -y, -z'
'x, -y, z'
'-x+1/2, -y+1/2, -z'
'x+1/2, -y+1/2, z'

loop_
_atom_site_type_symbol
_atom_site_label
_atom_site_fract_x
_atom_site_fract_y
_atom_site_fract_z
_atom_site_U_iso_or_equiv
_atom_site_adp_type
_atom_site_calc_flag
_atom_site_refinement_flags_adp
_atom_site_refinement_flags_occupancy
_atom_site_refinement_flags_posn
_atom_site_occupancy
_atom_site_disorder_assembly
_atom_site_disorder_group
Fe Fe1 0.5 1.0 0.5 0.01993(17) Uani d T P S 1 . .
Ni Ni1 0.5 0.5 0 0.01964(16) Uani d T P S 1 . .
N N1 0.48323(14) 0.7915(3) 0.2774(3) 0.0323(4) Uani d . . . 1 . .
N N2 0.36262(19) 1.0 0.4563(5) 0.0335(7) Uani d T P S 1 . .
N N3 0.2390(2) 1.0 0.5137(6) 0.0474(9) Uani d T P S 1 . .
C C1 0.48749(15) 0.6801(3) 0.1710(3) 0.0248(4) Uani d . . . 1 . .
C C2 0.2979(3) 1.0 0.2840(6) 0.0615(14) Uani d T P S 1 . .
H H2 0.304492 1.0 0.160531 0.074 Uiso calc U P R 1 . .
C C3 0.2214(3) 1.0 0.3196(9) 0.0743(16) Uani d T P S 1 . .
H H3 0.166969 1.0 0.225952 0.089 Uiso calc U P R 1 . .
C C4 0.3255(3) 1.0 0.5929(6) 0.0433(9) Uani d T P S 1 . .
H H4 0.355111 1.0 0.726881 0.052 Uiso calc U P R 1 . .
C C5 0.1768(3) 1.0 0.6212(10) 0.0749(16) Uani d T P S 1 . .
H H5A 0.207045 1.0 0.759633 0.112 Uiso calc U P R 1 . .
H H5B 0.141283 1.106397 0.587117 0.112 Uiso calc U P R 0.5 . .
H H5C 0.141283 0.893603 0.587117 0.112 Uiso calc U P R 0.5 . .

loop_
_atom_site_aniso_label
_atom_site_aniso_U_11
_atom_site_aniso_U_22
_atom_site_aniso_U_33
_atom_site_aniso_U_12
_atom_site_aniso_U_13
_atom_site_aniso_U_23
Fe1 0.0318(3) 0.0140(3) 0.0187(3) 0 0.0147(2) 0
Ni1 0.0335(3) 0.0131(2) 0.0160(2) 0 0.0132(2) 0
N1 0.0485(11) 0.0245(9) 0.0296(9) -0.0023(9) 0.0205(8) -0.0041(7)
N2 0.0354(16) 0.0279(15) 0.0413(15) 0 0.0182(13) 0
N3 0.0358(17) 0.0403(19) 0.075(3) 0 0.0311(17) 0
C1 0.0362(11) 0.0204(9) 0.0225(9) -0.0011(9) 0.0159(8) -0.0006(8)
C2 0.044(2) 0.097(4) 0.041(2) 0 0.0098(19) 0
C3 0.038(2) 0.105(5) 0.074(3) 0 0.010(2) 0
C4 0.043(2) 0.046(2) 0.048(2) 0 0.0235(18) 0
C5 0.057(3) 0.072(4) 0.118(5) 0 0.059(3) 0

loop_
_atom_type_symbol
_atom_type_description
_atom_type_scat_dispersion_real
_atom_type_scat_dispersion_imag
_atom_type_scat_source
C C 0.0033 0.0016 'International Tables Vol C Tables 4.2.6.8 and 6.1.1.4'
H H 0.0000 0.0000 'International Tables Vol C Tables 4.2.6.8 and 6.1.1.4'
Fe Fe 0.3463 0.8444 'International Tables Vol C Tables 4.2.6.8 and 6.1.1.4'
N N 0.0061 0.0033 'International Tables Vol C Tables 4.2.6.8 and 6.1.1.4'
Ni Ni 0.3393 1.1124 'International Tables Vol C Tables 4.2.6.8 and 6.1.1.4'

loop_
_geom_angle_atom_site_label_1
_geom_angle_atom_site_label_2
_geom_angle_atom_site_label_3
_geom_angle_site_symmetry_1
_geom_angle_site_symmetry_3
_geom_angle
_geom_angle_publ_flag
N1 Fe1 N1 5_676 6_575 90.02(10) ?
N1 Fe1 N1 5_676 2_656 89.98(10) ?
N1 Fe1 N1 6_575 2_656 180.0 ?
N1 Fe1 N1 5_676 . 180.0 ?
N1 Fe1 N1 6_575 . 89.98(10) ?
N1 Fe1 N1 2_656 . 90.02(10) ?
N1 Fe1 N2 5_676 . 89.17(8) ?
N1 Fe1 N2 6_575 . 90.83(8) ?
N1 Fe1 N2 2_656 . 89.17(8) ?
N1 Fe1 N2 . . 90.84(8) ?
N1 Fe1 N2 5_676 5_676 90.83(8) ?
N1 Fe1 N2 6_575 5_676 89.17(8) ?
N1 Fe1 N2 2_656 5_676 90.83(8) ?
N1 Fe1 N2 . 5_676 89.16(8) ?
N2 Fe1 N2 . 5_676 180.0 ?
C1 Ni1 C1 . 5_665 180.0 ?
C1 Ni1 C1 . 6_565 90.64(13) ?
C1 Ni1 C1 5_665 6_565 89.36(13) ?
C1 Ni1 C1 . 2_655 89.36(13) ?
C1 Ni1 C1 5_665 2_655 90.64(13) ?
C1 Ni1 C1 6_565 2_655 180.00(9) ?
C1 N1 Fe1 . . 169.8(2) ?
C4 N2 C2 . . 105.8(3) ?
C4 N2 Fe1 . . 127.0(3) ?
C2 N2 Fe1 . . 127.3(3) ?
C3 N3 C4 . . 106.6(4) ?
C3 N3 C5 . . 127.0(4) ?
C4 N3 C5 . . 126.4(4) ?
N1 C1 Ni1 . . 177.3(2) ?
N2 C2 C3 . . 109.1(4) ?
N2 C2 H2 . . 125.4 ?
C3 C2 H2 . . 125.4 ?
N3 C3 C2 . . 107.3(4) ?
N3 C3 H3 . . 126.3 ?
C2 C3 H3 . . 126.3 ?
N2 C4 N3 . . 111.3(4) ?
N2 C4 H4 . . 124.4 ?
N3 C4 H4 . . 124.4 ?
N3 C5 H5A . . 109.5 ?
N3 C5 H5B . . 109.5 ?
H5A C5 H5B . . 109.5 ?
N3 C5 H5C . . 109.5 ?
H5A C5 H5C . . 109.5 ?
H5B C5 H5C . . 109.5 ?

loop_
_geom_bond_atom_site_label_1
_geom_bond_atom_site_label_2
_geom_bond_site_symmetry_2
_geom_bond_distance
_geom_bond_publ_flag
Fe1 N1 5_676 2.173(2) ?
Fe1 N1 6_575 2.173(2) ?
Fe1 N1 2_656 2.173(2) ?
Fe1 N1 . 2.173(2) ?
Fe1 N2 . 2.173(3) ?
Fe1 N2 5_676 2.173(3) ?
Ni1 C1 . 1.866(2) ?
Ni1 C1 5_665 1.866(2) ?
Ni1 C1 6_565 1.866(2) ?
Ni1 C1 2_655 1.866(2) ?
N1 C1 . 1.140(3) ?
N2 C4 . 1.312(5) ?
N2 C2 . 1.348(5) ?
N3 C3 . 1.333(6) ?
N3 C4 . 1.349(5) ?
N3 C5 . 1.466(5) ?
C2 C3 . 1.359(7) ?
C2 H2 . 0.93 ?
C3 H3 . 0.93 ?
C4 H4 . 0.93 ?
C5 H5A . 0.96 ?
C5 H5B . 0.96 ?
C5 H5C . 0.96 ?
